data_4518871
loop_
_publ_author_name
'Medina-Mercado, Ignacio'
'Colin-Molina, Abraham'
'Barquera-Lozada, Jos\'e Enrique'
'Rodr\'iguez-Molina, Braulio'
'Porcel, Susana'

_publ_contact_author
;
      'Susana Porcel'
      Instituto de Qu\'imica,
      Universidad Aut\'onoma de M\'exico,
      Circuito Exterior,
      Cuidad Universitaria.
      04510 Ciudad de M\'exico,
      M\'exico  
      
;
_publ_section_title
;
 Gold-Catalyzed Ascorbic Acid-Induced Arylative Carbocyclization of
 Alkynes with Aryldiazonium Tetrafluoroborates
;
_journal_name_full 'ACS Catalysis'
_journal_page_first 8968
_journal_page_last 8977
_journal_paper_doi 10.1021/acscatal.1c01826
_journal_year 2021
_chemical_formula_sum 'C22 H17 N O4'
_chemical_formula_weight 359.36
_space_group_crystal_system triclinic
_space_group_IT_number 2
_space_group_name_Hall '-P 1'
_space_group_name_H-M_alt 'P -1'
_atom_sites_solution_hydrogens geom
_audit_creation_method SHELXL-2018/3
_cell_angle_alpha 100.755(4)
_cell_angle_beta 94.852(3)
_cell_angle_gamma 105.369(3)
_cell_formula_units_Z 2
_cell_length_a 6.2331(9)
_cell_length_b 10.6409(16)
_cell_length_c 14.154(2)
_cell_measurement_reflns_used 2992
_cell_measurement_temperature 150(2)
_cell_measurement_theta_max 27.20
_cell_measurement_theta_min 2.24
_cell_volume 880.4(2)
_computing_cell_refinement 'APEX3 v2018.1-0(Bruker, 2018)'
_computing_data_collection 'APEX3 v2018.1-0(Bruker, 2018)'
_computing_data_reduction 'SAINT V8.38A (Bruker, 2014)'
_computing_molecular_graphics 'SHELXLe (H&#x00C2;&#x00B8;bschle et al, 2011)'
_computing_publication_material 'CIFTAB V 2013/2 (Sheldrick, 2013)'
_computing_structure_refinement 'SHELXL-2018/3 (Sheldrick, 2018)'
_computing_structure_solution 'SHELXT 2018/2 (Sheldrick, 2018)'
_diffrn_ambient_temperature 150(2)
_diffrn_detector_area_resol_mean 52.0833
_diffrn_measured_fraction_theta_full 0.999
_diffrn_measured_fraction_theta_max 0.998
_diffrn_measurement_device_type 'Bruker D8 Venture \k geometry diffractometer 208039-1'
_diffrn_measurement_method '\f and \w-scans'
_diffrn_radiation_monochromator 'Helios multilayer mirror'
_diffrn_radiation_source 'micro-focus X-ray source'
_diffrn_radiation_type MoK\a
_diffrn_radiation_wavelength 0.71073
_diffrn_reflns_av_R_equivalents 0.1219
_diffrn_reflns_av_unetI/netI 0.1856
_diffrn_reflns_Laue_measured_fraction_full 0.999
_diffrn_reflns_Laue_measured_fraction_max 0.998
_diffrn_reflns_limit_h_max 8
_diffrn_reflns_limit_h_min -8
_diffrn_reflns_limit_k_max 13
_diffrn_reflns_limit_k_min -13
_diffrn_reflns_limit_l_max 18
_diffrn_reflns_limit_l_min -18
_diffrn_reflns_number 13375
_diffrn_reflns_point_group_measured_fraction_full 0.999
_diffrn_reflns_point_group_measured_fraction_max 0.998
_diffrn_reflns_theta_full 25.242
_diffrn_reflns_theta_max 27.484
_diffrn_reflns_theta_min 2.240
_exptl_absorpt_coefficient_mu 0.094
_exptl_absorpt_correction_T_max 0.7457
_exptl_absorpt_correction_T_min 0.6459
_exptl_absorpt_correction_type multi-scan
_exptl_absorpt_process_details '(Sheldrick, 2012)'
_exptl_crystal_colour orange
_exptl_crystal_density_diffrn 1.356
_exptl_crystal_description platy-prism
_exptl_crystal_F_000 376
_exptl_crystal_size_max 0.407
_exptl_crystal_size_mid 0.098
_exptl_crystal_size_min 0.024
_refine_diff_density_max 0.558
_refine_diff_density_min -0.269
_refine_diff_density_rms 0.057
_refine_ls_extinction_method none
_refine_ls_goodness_of_fit_ref 0.983
_refine_ls_hydrogen_treatment constr
_refine_ls_matrix_type full
_refine_ls_number_parameters 245
_refine_ls_number_reflns 4023
_refine_ls_number_restraints 0
_refine_ls_restrained_S_all 0.983
_refine_ls_R_factor_all 0.2369
_refine_ls_R_factor_gt 0.0819
_refine_ls_shift/su_max 0.000
_refine_ls_shift/su_mean 0.000
_refine_ls_structure_factor_coef Fsqd
_refine_ls_weighting_details 'w=1/[\s^2^(Fo^2^)+(0.0849P)^2^] where P=(Fo^2^+2Fc^2^)/3'
_refine_ls_weighting_scheme calc
_refine_ls_wR_factor_gt 0.1567
_refine_ls_wR_factor_ref 0.2115
_reflns_Friedel_coverage 0.000
_reflns_number_gt 1531
_reflns_number_total 4023
_reflns_threshold_expression 'I > 2\s(I)'
_cod_data_source_file cs1c01826_si_002.cif
_cod_data_source_block 035RMB20_a
_cod_database_code 4518871
_shelx_shelxl_version_number 2018/3
_shelx_space_group_comment
;
The symmetry employed for this shelxl refinement is uniquely defined
by the following loop, which should always be used as a source of
symmetry information in preference to the above space-group names.
They are only intended as comments.
;
_shelx_estimated_absorpt_t_min 0.963
_shelx_estimated_absorpt_t_max 0.998

loop_
_space_group_symop_operation_xyz
'x, y, z'
'-x, -y, -z'

loop_
_atom_site_label
_atom_site_type_symbol
_atom_site_fract_x
_atom_site_fract_y
_atom_site_fract_z
_atom_site_U_iso_or_equiv
_atom_site_adp_type
_atom_site_occupancy
_atom_site_site_symmetry_order
_atom_site_calc_flag
_atom_site_refinement_flags_posn
_atom_site_refinement_flags_adp
_atom_site_refinement_flags_occupancy
_atom_site_disorder_assembly
_atom_site_disorder_group
O001 O 0.2763(5) 0.6121(3) 0.55834(19) 0.0520(8) Uani 1 1 d . . . . .
O1 O 0.2230(5) 0.9834(3) 0.0854(2) 0.0533(8) Uani 1 1 d . . . . .
O003 O 0.5944(6) 0.2858(3) 0.1157(2) 0.0625(10) Uani 1 1 d . . . . .
N3 N 0.7111(7) 0.3898(4) 0.0994(2) 0.0479(10) Uani 1 1 d . . . . .
O2 O 0.8853(6) 0.3968(3) 0.0670(2) 0.0694(10) Uani 1 1 d . . . . .
C006 C 0.2824(6) 0.8780(4) 0.2497(3) 0.0291(9) Uani 1 1 d . . . . .
C007 C 0.2803(6) 0.8108(3) 0.3330(3) 0.0287(9) Uani 1 1 d . . . . .
C008 C 0.3842(6) 0.8446(4) 0.1724(3) 0.0317(10) Uani 1 1 d . . . . .
C009 C 0.3557(6) 0.6068(4) 0.1719(3) 0.0350(10) Uani 1 1 d . . . . .
H009 H 0.217765 0.599773 0.197291 0.042 Uiso 1 1 calc R U . . .
C00A C 0.4317(7) 0.4973(4) 0.1537(3) 0.0346(10) Uani 1 1 d . . . . .
H00A H 0.347214 0.414598 0.165397 0.042 Uiso 1 1 calc R U . . .
C00B C 0.1762(6) 0.9856(4) 0.2520(3) 0.0323(10) Uani 1 1 d . . . . .
C00C C 0.0835(6) 0.7364(4) 0.3573(3) 0.0351(10) Uani 1 1 d . . . . .
H00C H -0.056619 0.730305 0.321855 0.042 Uiso 1 1 calc R U . . .
C00D C 0.4793(6) 0.8207(4) 0.3875(3) 0.0340(10) Uani 1 1 d . . . . .
H00D H 0.615436 0.872849 0.372099 0.041 Uiso 1 1 calc R U . . .
C00E C 0.6306(7) 0.5079(4) 0.1184(3) 0.0329(10) Uani 1 1 d . . . . .
C00F C 0.2914(7) 0.6809(4) 0.4850(3) 0.0365(10) Uani 1 1 d . . . . .
C00G C 0.7527(7) 0.6246(4) 0.0968(3) 0.0397(11) Uani 1 1 d . . . . .
H00G H 0.888806 0.629021 0.070229 0.048 Uiso 1 1 calc R U . . .
C00H C 0.6733(6) 0.7353(4) 0.1145(2) 0.0353(10) Uani 1 1 d . . . . .
H00H H 0.755264 0.816171 0.099323 0.042 Uiso 1 1 calc R U . . .
C00I C 0.4892(7) 0.7572(4) 0.4644(3) 0.0385(11) Uani 1 1 d . . . . .
H00I H 0.628747 0.766353 0.501588 0.046 Uiso 1 1 calc R U . . .
C00J C 0.1512(7) 1.0346(4) 0.1686(3) 0.0400(11) Uani 1 1 d . . . . .
C00K C 0.4754(6) 0.7299(4) 0.1541(3) 0.0311(10) Uani 1 1 d . . . . .
C00L C 0.0859(6) 1.0356(4) 0.3324(3) 0.0395(10) Uani 1 1 d . . . . .
H00L H 0.102558 1.004592 0.390597 0.047 Uiso 1 1 calc R U . . .
C00M C 0.0881(7) 0.6711(4) 0.4323(3) 0.0396(11) Uani 1 1 d . . . . .
H00M H -0.048162 0.619337 0.447924 0.048 Uiso 1 1 calc R U . . .
C00N C -0.0280(7) 1.1303(4) 0.3283(3) 0.0472(12) Uani 1 1 d . . . . .
H00N H -0.090463 1.163352 0.383234 0.057 Uiso 1 1 calc R U . . .
C00O C 0.4049(7) 0.9321(4) 0.0988(3) 0.0427(11) Uani 1 1 d . . . . .
H00B H 0.543677 1.007472 0.119938 0.051 Uiso 1 1 calc R U . . .
H00E H 0.420606 0.879404 0.035603 0.051 Uiso 1 1 calc R U . . .
C00P C 0.0379(7) 1.1293(4) 0.1647(3) 0.0521(12) Uani 1 1 d . . . . .
H00P H 0.021245 1.161511 0.107030 0.062 Uiso 1 1 calc R U . . .
C00Q C -0.0506(7) 1.1764(4) 0.2452(3) 0.0544(13) Uani 1 1 d . . . . .
H00Q H -0.128289 1.241692 0.242965 0.065 Uiso 1 1 calc R U . . .
C00R C 0.4770(8) 0.6271(5) 0.6197(3) 0.0643(14) Uani 1 1 d . . . . .
H00F H 0.586429 0.600435 0.580596 0.096 Uiso 1 1 calc R U . . .
H00J H 0.444555 0.570612 0.667095 0.096 Uiso 1 1 calc R U . . .
H00K H 0.539048 0.720685 0.654046 0.096 Uiso 1 1 calc R U . . .

loop_
_atom_site_aniso_label
_atom_site_aniso_U_11
_atom_site_aniso_U_22
_atom_site_aniso_U_33
_atom_site_aniso_U_23
_atom_site_aniso_U_13
_atom_site_aniso_U_12
O001 0.061(2) 0.050(2) 0.0408(18) 0.0242(15) -0.0006(16) 0.0014(16)
O1 0.076(2) 0.057(2) 0.0404(18) 0.0203(15) 0.0126(16) 0.0335(18)
O003 0.088(3) 0.050(2) 0.061(2) 0.0189(18) 0.0170(19) 0.032(2)
N3 0.052(3) 0.062(3) 0.035(2) 0.007(2) 0.0084(19) 0.026(2)
O2 0.058(2) 0.071(3) 0.082(3) 0.0106(19) 0.015(2) 0.026(2)
C006 0.029(2) 0.030(2) 0.026(2) 0.0074(18) 0.0007(18) 0.0042(19)
C007 0.032(2) 0.025(2) 0.028(2) 0.0045(18) 0.0033(19) 0.0081(18)
C008 0.032(2) 0.028(2) 0.031(2) 0.0091(19) 0.0024(19) 0.0017(19)
C009 0.041(3) 0.036(3) 0.030(2) 0.0083(19) 0.0091(19) 0.013(2)
C00A 0.045(3) 0.033(2) 0.026(2) 0.0059(18) 0.0026(19) 0.014(2)
C00B 0.033(2) 0.025(2) 0.033(2) 0.0029(19) -0.0022(18) 0.0038(19)
C00C 0.036(2) 0.039(2) 0.031(2) 0.010(2) 0.0054(19) 0.010(2)
C00D 0.038(3) 0.032(2) 0.032(2) 0.0113(19) 0.008(2) 0.006(2)
C00E 0.044(3) 0.035(2) 0.023(2) 0.0057(18) -0.0049(19) 0.020(2)
C00F 0.052(3) 0.034(2) 0.025(2) 0.0119(19) 0.008(2) 0.011(2)
C00G 0.040(3) 0.055(3) 0.025(2) 0.003(2) 0.0018(19) 0.020(2)
C00H 0.038(3) 0.040(3) 0.026(2) 0.0075(19) 0.0024(19) 0.009(2)
C00I 0.040(3) 0.042(3) 0.034(2) 0.009(2) 0.002(2) 0.011(2)
C00J 0.048(3) 0.037(3) 0.037(3) 0.013(2) 0.005(2) 0.013(2)
C00K 0.039(2) 0.032(2) 0.022(2) 0.0074(18) 0.0001(18) 0.009(2)
C00L 0.045(3) 0.040(3) 0.036(2) 0.007(2) 0.005(2) 0.018(2)
C00M 0.036(3) 0.043(3) 0.036(2) 0.010(2) 0.009(2) 0.001(2)
C00N 0.047(3) 0.048(3) 0.045(3) -0.001(2) 0.006(2) 0.017(2)
C00O 0.057(3) 0.052(3) 0.030(2) 0.021(2) 0.012(2) 0.025(2)
C00P 0.066(3) 0.048(3) 0.047(3) 0.017(2) -0.003(3) 0.024(3)
C00Q 0.062(3) 0.046(3) 0.062(3) 0.013(3) 0.000(3) 0.029(3)
C00R 0.086(4) 0.063(3) 0.040(3) 0.028(3) -0.008(3) 0.009(3)

loop_
_atom_type_symbol
_atom_type_description
_atom_type_scat_dispersion_real
_atom_type_scat_dispersion_imag
_atom_type_scat_source
C C 0.0033 0.0016 'International Tables Vol C Tables 4.2.6.8 and 6.1.1.4'
H H 0.0000 0.0000 'International Tables Vol C Tables 4.2.6.8 and 6.1.1.4'
N N 0.0061 0.0033 'International Tables Vol C Tables 4.2.6.8 and 6.1.1.4'
O O 0.0106 0.0060 'International Tables Vol C Tables 4.2.6.8 and 6.1.1.4'

loop_
_geom_angle_atom_site_label_1
_geom_angle_atom_site_label_2
_geom_angle_atom_site_label_3
_geom_angle
_geom_angle_site_symmetry_1
_geom_angle_site_symmetry_3
_geom_angle_publ_flag
C00F O001 C00R 117.5(3) . . ?
C00J O1 C00O 115.4(3) . . ?
O2 N3 O003 122.5(4) . . ?
O2 N3 C00E 119.5(4) . . ?
O003 N3 C00E 118.0(4) . . ?
C008 C006 C00B 118.6(3) . . ?
C008 C006 C007 121.8(3) . . ?
C00B C006 C007 119.6(3) . . ?
C00D C007 C00C 118.1(4) . . ?
C00D C007 C006 119.7(3) . . ?
C00C C007 C006 122.2(3) . . ?
C006 C008 C00K 125.0(3) . . ?
C006 C008 C00O 117.3(4) . . ?
C00K C008 C00O 117.7(3) . . ?
C00A C009 C00K 121.8(4) . . ?
C009 C00A C00E 119.0(4) . . ?
C00J C00B C00L 118.2(4) . . ?
C00J C00B C006 118.9(4) . . ?
C00L C00B C006 122.8(4) . . ?
C00M C00C C007 120.7(4) . . ?
C007 C00D C00I 122.4(4) . . ?
C00A C00E C00G 122.0(4) . . ?
C00A C00E N3 118.5(4) . . ?
C00G C00E N3 119.4(4) . . ?
C00I C00F O001 124.3(4) . . ?
C00I C00F C00M 120.7(4) . . ?
O001 C00F C00M 115.0(4) . . ?
C00E C00G C00H 118.7(4) . . ?
C00G C00H C00K 121.0(4) . . ?
C00F C00I C00D 118.1(4) . . ?
O1 C00J C00P 117.6(4) . . ?
O1 C00J C00B 120.9(4) . . ?
C00P C00J C00B 121.3(4) . . ?
C00H C00K C009 117.4(4) . . ?
C00H C00K C008 122.5(3) . . ?
C009 C00K C008 120.0(3) . . ?
C00N C00L C00B 120.4(4) . . ?
C00C C00M C00F 119.9(4) . . ?
C00Q C00N C00L 120.1(4) . . ?
O1 C00O C008 114.0(3) . . ?
C00Q C00P C00J 119.2(4) . . ?
C00N C00Q C00P 120.8(4) . . ?

loop_
_geom_bond_atom_site_label_1
_geom_bond_atom_site_label_2
_geom_bond_distance
_geom_bond_site_symmetry_2
_geom_bond_publ_flag
O001 C00F 1.373(4) . ?
O001 C00R 1.416(5) . ?
O1 C00J 1.365(5) . ?
O1 C00O 1.396(4) . ?
O003 N3 1.225(4) . ?
N3 O2 1.203(4) . ?
N3 C00E 1.462(5) . ?
C006 C008 1.349(5) . ?
C006 C00B 1.463(5) . ?
C006 C007 1.488(5) . ?
C007 C00D 1.373(5) . ?
C007 C00C 1.381(5) . ?
C008 C00K 1.468(5) . ?
C008 C00O 1.513(5) . ?
C009 C00A 1.360(5) . ?
C009 C00K 1.405(5) . ?
C00A C00E 1.360(5) . ?
C00B C00J 1.390(5) . ?
C00B C00L 1.391(5) . ?
C00C C00M 1.375(5) . ?
C00D C00I 1.388(5) . ?
C00E C00G 1.376(5) . ?
C00F C00I 1.372(5) . ?
C00F C00M 1.384(5) . ?
C00G C00H 1.384(5) . ?
C00H C00K 1.389(5) . ?
C00J C00P 1.381(5) . ?
C00L C00N 1.385(5) . ?
C00N C00Q 1.366(6) . ?
C00P C00Q 1.376(6) . ?

loop_
_geom_hbond_atom_site_label_D
_geom_hbond_atom_site_label_H
_geom_hbond_atom_site_label_A
_geom_hbond_distance_DH
_geom_hbond_distance_HA
_geom_hbond_distance_DA
_geom_hbond_angle_DHA
_geom_hbond_site_symmetry_A
_geom_hbond_publ_flag
C00G H00G O2 0.95 2.51 3.388(5) 153.7 2_765 yes
C00M H00M O001 0.95 2.48 3.291(5) 143.6 2_566 yes
C00O H00E O003 0.99 2.48 3.460(5) 169.5 2_665 yes
